data_7153688
loop_
_publ_author_name
'Miah, Afjal H.'
'Copley, Royston C. B.'
'O'Flynn, Daniel'
'Percy, Jonathan M.'
'Procopiou, Panayiotis A.'

_publ_section_title
;
 Lead identification and structure-activity relationships of
 heteroarylpyrazole arylsulfonamides as allosteric CC-chemokine receptor 4
 (CCR4) antagonists.
;
_journal_issue 11
_journal_name_full 'Organic &amp; biomolecular chemistry'
_journal_page_first 1779
_journal_page_last 1792
_journal_paper_doi 10.1039/c3ob42443j
_journal_volume 12
_journal_year 2014
_chemical_formula_moiety 'C18 H14 Cl3 N3 O4 S'
_chemical_formula_sum 'C18 H14 Cl3 N3 O4 S'
_chemical_formula_weight 474.73
_chemical_name_systematic
;
 2,3-Dichloro-N-[6-chloro-3-({[2-(hydroxymethyl)phenyl]methyl}oxy)-2-
 pyrazinyl]benzenesulfonamide
;
_space_group_IT_number 14
_symmetry_cell_setting monoclinic
_symmetry_space_group_name_Hall '-P 2yn'
_symmetry_space_group_name_H-M 'P 1 21/n 1'
_atom_sites_solution_hydrogens mixed
_atom_sites_solution_primary direct
_audit_creation_method SHELXL-97
_cell_angle_alpha 90.00
_cell_angle_beta 96.612(16)
_cell_angle_gamma 90.00
_cell_formula_units_Z 8
_cell_length_a 9.0361(16)
_cell_length_b 20.725(2)
_cell_length_c 21.381(6)
_cell_measurement_temperature 150(2)
_cell_volume 3977.5(14)
_computing_cell_refinement 'SMART V5.054 [NT] (Bruker, 2000)'
_computing_data_collection 'SMART V5.054 [NT] (Bruker, 2000)'
_computing_data_reduction 'SAINT+ V6.22 [NT] (Bruker, 2001)'
_computing_molecular_graphics 'SHELXTL V6.10 [NT] (Bruker, 2001)'
_computing_publication_material 'SHELXTL V6.10 [NT] (Bruker, 2001)'
_computing_structure_refinement 'SHELXTL V6.10 [NT] (Bruker, 2001)'
_computing_structure_solution 'SHELXTL V6.10 [NT] (Bruker, 2001)'
_diffrn_ambient_temperature 150(2)
_diffrn_measured_fraction_theta_full 0.990
_diffrn_measured_fraction_theta_max 0.949
_diffrn_measurement_device_type 'Bruker AXS SMART 1K'
_diffrn_measurement_method \w
_diffrn_radiation_collimation '0.8 mm double-pinhole'
_diffrn_radiation_monochromator 'graphite - parallel geometry'
_diffrn_radiation_source 'normal focus sealed tube'
_diffrn_radiation_type MoK\a
_diffrn_radiation_wavelength 0.71073
_diffrn_reflns_av_R_equivalents 0.067
_diffrn_reflns_av_sigmaI/netI 0.0726
_diffrn_reflns_limit_h_max 10
_diffrn_reflns_limit_h_min -10
_diffrn_reflns_limit_k_max 24
_diffrn_reflns_limit_k_min -24
_diffrn_reflns_limit_l_max 25
_diffrn_reflns_limit_l_min -25
_diffrn_reflns_number 21167
_diffrn_reflns_theta_full 25.00
_diffrn_reflns_theta_max 25.49
_diffrn_reflns_theta_min 1.92
_exptl_absorpt_coefficient_mu 0.597
_exptl_absorpt_correction_T_max 0.753
_exptl_absorpt_correction_T_min 0.567
_exptl_absorpt_correction_type multi-scan
_exptl_absorpt_process_details 'SADABS (Bruker, 2000)'
_exptl_crystal_colour colourless
_exptl_crystal_density_diffrn 1.586
_exptl_crystal_density_method 'not measured'
_exptl_crystal_description needle
_exptl_crystal_F_000 1936
_exptl_crystal_size_max 0.64
_exptl_crystal_size_mid 0.10
_exptl_crystal_size_min 0.10
_refine_diff_density_max 0.558
_refine_diff_density_min -0.580
_refine_diff_density_rms 0.123
_refine_ls_extinction_method none
_refine_ls_goodness_of_fit_ref 1.069
_refine_ls_hydrogen_treatment mixed
_refine_ls_matrix_type full
_refine_ls_number_parameters 541
_refine_ls_number_reflns 7066
_refine_ls_number_restraints 0
_refine_ls_restrained_S_all 1.069
_refine_ls_R_factor_all 0.1002
_refine_ls_R_factor_gt 0.0615
_refine_ls_shift/su_max 0.001
_refine_ls_shift/su_mean 0.000
_refine_ls_structure_factor_coef Fsqd
_refine_ls_weighting_details 'calc w=1/[\s^2^(Fo^2^)+(0.0526P)^2^+11.0588P] where P=(Fo^2^+2Fc^2^)/3'
_refine_ls_weighting_scheme calc
_refine_ls_wR_factor_gt 0.1476
_refine_ls_wR_factor_ref 0.1716
_reflns_number_gt 4994
_reflns_number_total 7066
_reflns_threshold_expression >2sigma(I)
_cod_data_source_file c3ob42443j2.cif
_cod_data_source_block 8
_cod_depositor_comments
;
The following automatic conversions were performed:

'_symmetry_cell_setting' value 'Monoclinic' changed to 'monoclinic'
according to
/usr/data/users/saulius/crontab/automatic-downloads/current/RSC/lib/dictionaries/cif_core.dic
dictionary named 'cif_core.dic' version 2.4.2 from 2011-04-26.

Automatic conversion script
Id: cif_fix_values 2281 2013-09-26 08:29:07Z andrius 
;
_cod_original_sg_symbol_H-M P2(1)/n
_cod_database_code 7153688
_computing_data_merging 'SHELXTL V6.10 [NT] (Bruker, 2001)'

loop_
_symmetry_equiv_pos_as_xyz
'x, y, z'
'-x+1/2, y+1/2, -z+1/2'
'-x, -y, -z'
'x-1/2, -y-1/2, z-1/2'

loop_
_atom_site_label
_atom_site_type_symbol
_atom_site_fract_x
_atom_site_fract_y
_atom_site_fract_z
_atom_site_U_iso_or_equiv
_atom_site_adp_type
_atom_site_occupancy
_atom_site_symmetry_multiplicity
_atom_site_calc_flag
_atom_site_refinement_flags
N1 N 0.3860(6) 0.6298(3) -0.0597(2) 0.0219(12) Uani 1 1 d .
C2 C 0.3609(8) 0.6354(3) -0.1230(3) 0.0260(15) Uani 1 1 d .
H2 H 0.4396 0.6471 -0.1466 0.031 Uiso 1 1 calc R
C3 C 0.2225(8) 0.6240(3) -0.1525(3) 0.0192(14) Uani 1 1 d .
N4 N 0.1073(6) 0.6075(2) -0.1225(2) 0.0207(12) Uani 1 1 d .
C5 C 0.1302(7) 0.6026(3) -0.0606(3) 0.0133(12) Uani 1 1 d .
C6 C 0.2723(7) 0.6143(3) -0.0294(3) 0.0163(13) Uani 1 1 d .
Cl7 Cl 0.1903(2) 0.63377(9) -0.23318(7) 0.0344(4) Uani 1 1 d .
N8 N 0.0103(6) 0.5864(2) -0.0274(2) 0.0159(11) Uani 1 1 d .
H8 H 0.018(8) 0.594(3) 0.008(3) 0.02(2) Uiso 1 1 d .
S9 S -0.15496(17) 0.56593(7) -0.05949(7) 0.0150(3) Uani 1 1 d .
O10 O -0.2415(5) 0.55344(19) -0.00879(19) 0.0200(10) Uani 1 1 d .
O11 O -0.1379(5) 0.51639(19) -0.10436(19) 0.0211(10) Uani 1 1 d .
C12 C -0.2223(7) 0.6339(3) -0.1027(3) 0.0151(13) Uani 1 1 d .
C13 C -0.2532(7) 0.6919(3) -0.0744(3) 0.0174(13) Uani 1 1 d .
C14 C -0.2974(8) 0.7445(3) -0.1112(3) 0.0285(16) Uani 1 1 d .
C15 C -0.3151(8) 0.7394(3) -0.1762(3) 0.0290(17) Uani 1 1 d .
H15 H -0.3486 0.7754 -0.2015 0.035 Uiso 1 1 calc R
C16 C -0.2843(8) 0.6827(3) -0.2037(3) 0.0285(16) Uani 1 1 d .
H16 H -0.2950 0.6796 -0.2484 0.034 Uiso 1 1 calc R
C17 C -0.2375(7) 0.6291(3) -0.1680(3) 0.0228(15) Uani 1 1 d .
H17 H -0.2161 0.5897 -0.1878 0.027 Uiso 1 1 calc R
Cl18 Cl -0.2335(2) 0.70062(8) 0.00628(7) 0.0288(4) Uani 1 1 d .
Cl19 Cl -0.3276(3) 0.81787(10) -0.07734(10) 0.0641(8) Uani 1 1 d .
O20 O 0.2861(5) 0.6079(2) 0.03382(18) 0.0189(10) Uani 1 1 d .
C21 C 0.4386(7) 0.6139(3) 0.0643(3) 0.0222(15) Uani 1 1 d .
H21A H 0.4727 0.6592 0.0631 0.027 Uiso 1 1 calc R
H21B H 0.5068 0.5864 0.0428 0.027 Uiso 1 1 calc R
C22 C 0.4360(7) 0.5923(3) 0.1306(3) 0.0175(13) Uani 1 1 d .
C23 C 0.4910(8) 0.5306(3) 0.1461(3) 0.0269(16) Uani 1 1 d .
H23 H 0.5318 0.5052 0.1152 0.032 Uiso 1 1 calc R
C24 C 0.4863(8) 0.5064(3) 0.2059(3) 0.0324(18) Uani 1 1 d .
H24 H 0.5230 0.4643 0.2159 0.039 Uiso 1 1 calc R
C25 C 0.4285(9) 0.5432(3) 0.2515(3) 0.0319(18) Uani 1 1 d .
H25 H 0.4244 0.5262 0.2926 0.038 Uiso 1 1 calc R
C26 C 0.3770(8) 0.6046(3) 0.2370(3) 0.0289(17) Uani 1 1 d .
H26 H 0.3377 0.6298 0.2683 0.035 Uiso 1 1 calc R
C27 C 0.3817(7) 0.6301(3) 0.1774(3) 0.0206(14) Uani 1 1 d .
C28 C 0.3278(8) 0.6985(3) 0.1657(3) 0.0226(15) Uani 1 1 d .
H28A H 0.3909 0.7279 0.1939 0.027 Uiso 1 1 calc R
H28B H 0.3397 0.7106 0.1218 0.027 Uiso 1 1 calc R
O29 O 0.1752(5) 0.7073(2) 0.1760(2) 0.0201(10) Uani 1 1 d .
H29 H 0.130(8) 0.680(3) 0.166(3) 0.024 Uiso 1 1 d .
N31 N -0.3566(6) 0.7725(3) 0.1303(3) 0.0259(13) Uani 1 1 d .
C32 C -0.4191(8) 0.8204(4) 0.0931(3) 0.0308(17) Uani 1 1 d .
H32 H -0.5235 0.8208 0.0807 0.037 Uiso 1 1 calc R
C33 C -0.3296(8) 0.8685(3) 0.0734(3) 0.0283(16) Uani 1 1 d .
N34 N -0.1832(6) 0.8710(3) 0.0862(2) 0.0242(13) Uani 1 1 d .
C35 C -0.1229(7) 0.8238(3) 0.1209(3) 0.0159(13) Uani 1 1 d .
C36 C -0.2123(7) 0.7741(3) 0.1441(3) 0.0200(14) Uani 1 1 d .
Cl37 Cl -0.4145(2) 0.93039(9) 0.02808(10) 0.0437(5) Uani 1 1 d .
N38 N 0.0288(6) 0.8219(3) 0.1359(2) 0.0191(12) Uani 1 1 d .
H38 H 0.065(8) 0.789(3) 0.148(3) 0.023 Uiso 1 1 d .
S39 S 0.14580(19) 0.87648(7) 0.11656(7) 0.0200(4) Uani 1 1 d .
O40 O 0.2877(5) 0.8513(2) 0.1397(2) 0.0266(11) Uani 1 1 d .
O41 O 0.1005(6) 0.9383(2) 0.1370(2) 0.0296(12) Uani 1 1 d .
C42 C 0.1336(8) 0.8809(3) 0.0336(3) 0.0211(14) Uani 1 1 d .
C43 C 0.1278(7) 0.8272(3) -0.0066(3) 0.0174(13) Uani 1 1 d .
C44 C 0.1116(8) 0.8360(3) -0.0707(3) 0.0234(15) Uani 1 1 d .
C45 C 0.1079(9) 0.8968(3) -0.0963(3) 0.0300(17) Uani 1 1 d .
H45 H 0.0957 0.9024 -0.1407 0.036 Uiso 1 1 calc R
C46 C 0.1219(10) 0.9497(3) -0.0572(3) 0.0361(19) Uani 1 1 d .
H46 H 0.1238 0.9919 -0.0746 0.043 Uiso 1 1 calc R
C47 C 0.1333(8) 0.9418(3) 0.0071(3) 0.0265(16) Uani 1 1 d .
H47 H 0.1411 0.9787 0.0336 0.032 Uiso 1 1 calc R
Cl48 Cl 0.1448(2) 0.74993(7) 0.02361(7) 0.0300(4) Uani 1 1 d .
Cl49 Cl 0.0942(2) 0.77043(8) -0.12084(8) 0.0373(5) Uani 1 1 d .
O50 O -0.1398(5) 0.7286(2) 0.18019(19) 0.0187(10) Uani 1 1 d .
C51 C -0.2351(8) 0.6859(3) 0.2119(3) 0.0251(15) Uani 1 1 d .
H51A H -0.3174 0.6696 0.1814 0.030 Uiso 1 1 calc R
H51B H -0.2787 0.7097 0.2455 0.030 Uiso 1 1 calc R
C52 C -0.1427(7) 0.6302(3) 0.2400(3) 0.0195(14) Uani 1 1 d .
C53 C -0.1146(8) 0.6255(3) 0.3052(3) 0.0264(16) Uani 1 1 d .
H53 H -0.1447 0.6594 0.3308 0.032 Uiso 1 1 calc R
C54 C -0.0438(9) 0.5724(3) 0.3330(3) 0.0311(17) Uani 1 1 d .
H54 H -0.0248 0.5702 0.3776 0.037 Uiso 1 1 calc R
C55 C -0.0006(9) 0.5228(3) 0.2975(3) 0.0306(17) Uani 1 1 d .
H55 H 0.0466 0.4859 0.3170 0.037 Uiso 1 1 calc R
C56 C -0.0266(9) 0.5271(3) 0.2324(3) 0.0273(16) Uani 1 1 d .
H56 H 0.0035 0.4926 0.2075 0.033 Uiso 1 1 calc R
C57 C -0.0949(7) 0.5803(3) 0.2030(3) 0.0186(14) Uani 1 1 d .
C58 C -0.1164(7) 0.5825(3) 0.1325(3) 0.0189(14) Uani 1 1 d .
H58A H -0.1406 0.5387 0.1158 0.023 Uiso 1 1 calc R
H58B H -0.2015 0.6111 0.1183 0.023 Uiso 1 1 calc R
O59 O 0.0174(5) 0.6061(2) 0.10709(19) 0.0172(9) Uani 1 1 d .
H59 H 0.080(7) 0.579(3) 0.112(3) 0.010(18) Uiso 1 1 d .

loop_
_atom_site_aniso_label
_atom_site_aniso_U_11
_atom_site_aniso_U_22
_atom_site_aniso_U_33
_atom_site_aniso_U_23
_atom_site_aniso_U_13
_atom_site_aniso_U_12
N1 0.021(3) 0.026(3) 0.019(3) -0.002(2) 0.004(2) 0.001(2)
C2 0.033(4) 0.029(4) 0.017(3) -0.002(3) 0.006(3) -0.007(3)
C3 0.028(4) 0.016(3) 0.013(3) 0.001(2) 0.003(3) 0.001(3)
N4 0.024(3) 0.018(3) 0.019(3) 0.002(2) 0.001(2) -0.002(2)
C5 0.019(3) 0.008(3) 0.013(3) 0.000(2) 0.002(3) -0.001(2)
C6 0.024(4) 0.014(3) 0.012(3) -0.003(2) 0.003(3) 0.000(3)
Cl7 0.0448(11) 0.0442(10) 0.0144(8) 0.0050(7) 0.0043(8) -0.0111(9)
N8 0.017(3) 0.022(3) 0.007(2) 0.002(2) -0.004(2) 0.001(2)
S9 0.0152(8) 0.0142(7) 0.0152(7) 0.0003(6) 0.0001(6) -0.0022(6)
O10 0.019(2) 0.022(2) 0.019(2) 0.0038(17) 0.0040(19) -0.0027(19)
O11 0.027(3) 0.018(2) 0.017(2) -0.0020(17) 0.001(2) 0.000(2)
C12 0.010(3) 0.020(3) 0.015(3) 0.001(2) 0.001(2) 0.001(2)
C13 0.014(3) 0.021(3) 0.016(3) 0.005(3) -0.001(3) 0.002(3)
C14 0.035(4) 0.023(4) 0.026(3) -0.002(3) -0.004(3) 0.006(3)
C15 0.029(4) 0.027(4) 0.029(4) 0.010(3) -0.005(3) 0.002(3)
C16 0.031(4) 0.039(4) 0.015(3) 0.007(3) -0.001(3) -0.006(4)
C17 0.020(4) 0.026(4) 0.022(3) -0.004(3) 0.000(3) -0.001(3)
Cl18 0.0415(11) 0.0275(9) 0.0160(7) -0.0051(6) -0.0021(7) 0.0098(8)
Cl19 0.115(2) 0.0270(10) 0.0441(12) -0.0045(9) -0.0174(13) 0.0316(12)
O20 0.017(2) 0.027(2) 0.012(2) 0.0007(18) -0.0016(18) 0.0015(19)
C21 0.009(3) 0.036(4) 0.022(3) 0.000(3) 0.000(3) -0.001(3)
C22 0.011(3) 0.020(3) 0.021(3) 0.000(3) -0.003(3) -0.002(3)
C23 0.020(4) 0.026(4) 0.032(4) -0.011(3) -0.007(3) 0.004(3)
C24 0.033(4) 0.024(4) 0.035(4) 0.003(3) -0.016(3) 0.001(3)
C25 0.041(5) 0.023(4) 0.027(4) 0.009(3) -0.011(3) -0.002(3)
C26 0.038(4) 0.027(4) 0.022(3) 0.002(3) 0.003(3) 0.002(3)
C27 0.019(3) 0.018(3) 0.023(3) -0.001(3) -0.004(3) -0.001(3)
C28 0.026(4) 0.023(3) 0.020(3) -0.001(3) 0.006(3) -0.002(3)
O29 0.014(2) 0.016(2) 0.029(2) 0.0013(19) 0.000(2) -0.0031(19)
N31 0.018(3) 0.031(3) 0.030(3) 0.001(3) 0.008(3) 0.003(3)
C32 0.010(3) 0.045(4) 0.036(4) 0.006(3) -0.001(3) 0.011(3)
C33 0.034(4) 0.025(4) 0.025(3) 0.002(3) -0.001(3) 0.009(3)
N34 0.032(3) 0.020(3) 0.020(3) -0.002(2) 0.003(2) 0.003(3)
C35 0.019(3) 0.015(3) 0.014(3) -0.003(2) 0.005(3) 0.008(3)
C36 0.020(4) 0.021(3) 0.019(3) -0.005(3) 0.003(3) 0.004(3)
Cl37 0.0471(13) 0.0350(10) 0.0464(11) 0.0086(9) -0.0061(9) 0.0212(9)
N38 0.022(3) 0.015(3) 0.019(3) 0.004(2) -0.001(2) 0.005(2)
S39 0.0253(9) 0.0157(7) 0.0188(8) -0.0004(6) 0.0018(7) -0.0028(7)
O40 0.022(3) 0.029(3) 0.028(2) 0.002(2) -0.003(2) -0.005(2)
O41 0.045(3) 0.019(2) 0.026(2) -0.006(2) 0.009(2) -0.004(2)
C42 0.027(4) 0.020(3) 0.018(3) 0.001(3) 0.008(3) 0.000(3)
C43 0.020(3) 0.010(3) 0.024(3) 0.001(2) 0.010(3) 0.004(3)
C44 0.025(4) 0.018(3) 0.026(3) -0.005(3) 0.001(3) -0.003(3)
C45 0.043(5) 0.025(4) 0.025(4) 0.006(3) 0.011(3) 0.011(3)
C46 0.055(5) 0.021(4) 0.034(4) 0.010(3) 0.015(4) 0.011(4)
C47 0.038(4) 0.016(3) 0.027(4) 0.002(3) 0.010(3) 0.000(3)
Cl48 0.0542(12) 0.0118(7) 0.0237(8) 0.0010(6) 0.0035(8) 0.0023(8)
Cl49 0.0600(14) 0.0303(9) 0.0220(8) -0.0060(7) 0.0066(9) -0.0039(9)
O50 0.016(2) 0.019(2) 0.022(2) 0.0035(18) 0.0030(18) 0.0001(18)
C51 0.025(4) 0.026(4) 0.027(4) -0.001(3) 0.013(3) -0.005(3)
C52 0.022(4) 0.017(3) 0.021(3) 0.001(3) 0.006(3) -0.007(3)
C53 0.036(4) 0.023(4) 0.020(3) -0.005(3) 0.003(3) -0.009(3)
C54 0.041(5) 0.040(4) 0.011(3) 0.009(3) 0.001(3) -0.004(4)
C55 0.037(5) 0.029(4) 0.025(4) 0.011(3) -0.003(3) 0.000(3)
C56 0.043(5) 0.019(3) 0.021(3) 0.004(3) 0.005(3) 0.001(3)
C57 0.016(3) 0.020(3) 0.021(3) 0.001(3) 0.005(3) -0.008(3)
C58 0.019(3) 0.024(3) 0.015(3) -0.001(3) 0.007(3) -0.002(3)
O59 0.015(2) 0.018(2) 0.018(2) 0.0026(18) 0.0026(19) 0.000(2)

loop_
_atom_type_symbol
_atom_type_description
_atom_type_scat_dispersion_real
_atom_type_scat_dispersion_imag
_atom_type_scat_source
C C 0.0033 0.0016 'International Tables Vol C Tables 4.2.6.8 and 6.1.1.4'
H H 0.0000 0.0000 'International Tables Vol C Tables 4.2.6.8 and 6.1.1.4'
O O 0.0106 0.0060 'International Tables Vol C Tables 4.2.6.8 and 6.1.1.4'
S S 0.1246 0.1234 'International Tables Vol C Tables 4.2.6.8 and 6.1.1.4'
Cl Cl 0.1484 0.1585 'International Tables Vol C Tables 4.2.6.8 and 6.1.1.4'
N N 0.0061 0.0033 'International Tables Vol C Tables 4.2.6.8 and 6.1.1.4'

loop_
_geom_angle_atom_site_label_1
_geom_angle_atom_site_label_2
_geom_angle_atom_site_label_3
_geom_angle
_geom_angle_publ_flag
C6 N1 C2 117.6(6) yes
N1 C2 C3 119.4(6) yes
N1 C2 H2 120.3 ?
C3 C2 H2 120.3 ?
N4 C3 C2 123.6(6) yes
N4 C3 Cl7 117.4(5) yes
C2 C3 Cl7 119.0(5) yes
C5 N4 C3 117.5(5) yes
N4 C5 C6 119.6(6) yes
N4 C5 N8 119.0(5) yes
C6 C5 N8 121.4(5) yes
N1 C6 O20 121.9(5) yes
N1 C6 C5 122.3(5) yes
O20 C6 C5 115.7(5) yes
C5 N8 S9 125.0(4) yes
C5 N8 H8 117(6) ?
S9 N8 H8 116(6) ?
O11 S9 O10 119.3(3) yes
O11 S9 N8 107.8(3) yes
O10 S9 N8 106.4(3) yes
O11 S9 C12 106.3(3) yes
O10 S9 C12 110.9(3) yes
N8 S9 C12 105.0(3) yes
C13 C12 C17 119.8(6) yes
C13 C12 S9 122.8(4) yes
C17 C12 S9 117.3(5) yes
C14 C13 C12 119.8(6) yes
C14 C13 Cl18 118.6(5) yes
C12 C13 Cl18 121.5(4) yes
C13 C14 C15 120.3(6) yes
C13 C14 Cl19 120.6(5) yes
C15 C14 Cl19 119.0(5) yes
C16 C15 C14 119.7(6) yes
C16 C15 H15 120.1 ?
C14 C15 H15 120.1 ?
C15 C16 C17 121.3(6) yes
C15 C16 H16 119.4 ?
C17 C16 H16 119.4 ?
C16 C17 C12 119.0(6) yes
C16 C17 H17 120.5 ?
C12 C17 H17 120.5 ?
C6 O20 C21 114.4(5) yes
O20 C21 C22 106.4(5) yes
O20 C21 H21A 110.4 ?
C22 C21 H21A 110.4 ?
O20 C21 H21B 110.4 ?
C22 C21 H21B 110.4 ?
H21A C21 H21B 108.6 ?
C23 C22 C27 119.2(6) yes
C23 C22 C21 117.1(6) yes
C27 C22 C21 123.7(6) yes
C24 C23 C22 120.2(7) yes
C24 C23 H23 119.9 ?
C22 C23 H23 119.9 ?
C23 C24 C25 120.5(7) yes
C23 C24 H24 119.7 ?
C25 C24 H24 119.7 ?
C26 C25 C24 119.5(7) yes
C26 C25 H25 120.2 ?
C24 C25 H25 120.2 ?
C25 C26 C27 121.0(7) yes
C25 C26 H26 119.5 ?
C27 C26 H26 119.5 ?
C26 C27 C22 119.5(6) yes
C26 C27 C28 117.8(6) yes
C22 C27 C28 122.7(6) yes
O29 C28 C27 113.1(5) yes
O29 C28 H28A 109.0 ?
C27 C28 H28A 109.0 ?
O29 C28 H28B 109.0 ?
C27 C28 H28B 109.0 ?
H28A C28 H28B 107.8 ?
C28 O29 H29 112(6) ?
C36 N31 C32 116.9(6) yes
N31 C32 C33 119.3(6) yes
N31 C32 H32 120.3 ?
C33 C32 H32 120.3 ?
N34 C33 C32 124.9(6) yes
N34 C33 Cl37 117.1(6) yes
C32 C33 Cl37 117.9(6) yes
C35 N34 C33 115.5(6) yes
N34 C35 N38 119.6(6) yes
N34 C35 C36 121.3(6) yes
N38 C35 C36 119.0(5) yes
N31 C36 O50 121.4(6) yes
N31 C36 C35 122.0(6) yes
O50 C36 C35 116.6(6) yes
C35 N38 S39 125.3(4) yes
C35 N38 H38 117(5) ?
S39 N38 H38 116(5) ?
O40 S39 O41 120.1(3) yes
O40 S39 N38 104.0(3) yes
O41 S39 N38 109.1(3) yes
O40 S39 C42 108.6(3) yes
O41 S39 C42 105.9(3) yes
N38 S39 C42 108.9(3) yes
C47 C42 C43 118.3(6) yes
C47 C42 S39 117.1(5) yes
C43 C42 S39 124.5(5) yes
C44 C43 C42 119.8(5) yes
C44 C43 Cl48 119.5(5) yes
C42 C43 Cl48 120.7(5) yes
C45 C44 C43 121.0(6) yes
C45 C44 Cl49 118.7(5) yes
C43 C44 Cl49 120.4(5) yes
C44 C45 C46 119.6(6) yes
C44 C45 H45 120.2 ?
C46 C45 H45 120.2 ?
C45 C46 C47 120.2(6) yes
C45 C46 H46 119.9 ?
C47 C46 H46 119.9 ?
C46 C47 C42 121.0(6) yes
C46 C47 H47 119.5 ?
C42 C47 H47 119.5 ?
C36 O50 C51 114.9(5) yes
O50 C51 C52 108.7(5) yes
O50 C51 H51A 109.9 ?
C52 C51 H51A 109.9 ?
O50 C51 H51B 109.9 ?
C52 C51 H51B 109.9 ?
H51A C51 H51B 108.3 ?
C53 C52 C57 118.7(6) yes
C53 C52 C51 118.8(6) yes
C57 C52 C51 122.3(6) yes
C54 C53 C52 120.8(6) yes
C54 C53 H53 119.6 ?
C52 C53 H53 119.6 ?
C55 C54 C53 120.9(6) yes
C55 C54 H54 119.6 ?
C53 C54 H54 119.6 ?
C54 C55 C56 119.0(6) yes
C54 C55 H55 120.5 ?
C56 C55 H55 120.5 ?
C57 C56 C55 121.6(6) yes
C57 C56 H56 119.2 ?
C55 C56 H56 119.2 ?
C56 C57 C52 119.0(6) yes
C56 C57 C58 118.8(6) yes
C52 C57 C58 122.1(6) yes
O59 C58 C57 111.5(5) yes
O59 C58 H58A 109.3 ?
C57 C58 H58A 109.3 ?
O59 C58 H58B 109.3 ?
C57 C58 H58B 109.3 ?
H58A C58 H58B 108.0 ?
C58 O59 H59 109(5) ?

loop_
_geom_bond_atom_site_label_1
_geom_bond_atom_site_label_2
_geom_bond_distance
_geom_bond_publ_flag
N1 C6 1.316(8) yes
N1 C2 1.351(8) yes
C2 C3 1.354(9) yes
C2 H2 0.9500 ?
C3 N4 1.329(8) yes
C3 Cl7 1.729(6) yes
N4 C5 1.320(7) yes
C5 C6 1.398(8) yes
C5 N8 1.402(8) yes
C6 O20 1.350(7) yes
N8 S9 1.626(5) yes
N8 H8 0.76(7) ?
S9 O11 1.426(4) yes
S9 O10 1.431(4) yes
S9 C12 1.754(6) yes
C12 C13 1.389(8) yes
C12 C17 1.390(8) yes
C13 C14 1.376(9) yes
C13 Cl18 1.724(6) yes
C14 C15 1.385(9) yes
C14 Cl19 1.719(7) yes
C15 C16 1.358(10) yes
C15 H15 0.9500 ?
C16 C17 1.387(9) yes
C16 H16 0.9500 ?
C17 H17 0.9500 ?
O20 C21 1.460(7) yes
C21 C22 1.489(9) yes
C21 H21A 0.9900 ?
C21 H21B 0.9900 ?
C22 C23 1.398(9) yes
C22 C27 1.402(9) yes
C23 C24 1.379(10) yes
C23 H23 0.9500 ?
C24 C25 1.387(10) yes
C24 H24 0.9500 ?
C25 C26 1.377(9) yes
C25 H25 0.9500 ?
C26 C27 1.385(9) yes
C26 H26 0.9500 ?
C27 C28 1.511(9) yes
C28 O29 1.433(8) yes
C28 H28A 0.9900 ?
C28 H28B 0.9900 ?
O29 H29 0.71(7) ?
N31 C36 1.304(9) yes
N31 C32 1.353(9) yes
C32 C33 1.381(10) yes
C32 H32 0.9500 ?
C33 N34 1.321(9) yes
C33 Cl37 1.732(7) yes
N34 C35 1.308(8) yes
C35 N38 1.372(8) yes
C35 C36 1.432(9) yes
C36 O50 1.341(7) yes
N38 S39 1.635(6) yes
N38 H38 0.79(7) ?
S39 O40 1.420(5) yes
S39 O41 1.429(5) yes
S39 C42 1.767(6) yes
C42 C47 1.383(9) yes
C42 C43 1.405(8) yes
C43 C44 1.373(9) yes
C43 Cl48 1.727(6) yes
C44 C45 1.372(9) yes
C44 Cl49 1.727(6) yes
C45 C46 1.375(10) yes
C45 H45 0.9500 ?
C46 C47 1.376(9) yes
C46 H46 0.9500 ?
C47 H47 0.9500 ?
O50 C51 1.455(8) yes
C51 C52 1.507(9) yes
C51 H51A 0.9900 ?
C51 H51B 0.9900 ?
C52 C53 1.392(9) yes
C52 C57 1.400(9) yes
C53 C54 1.373(10) yes
C53 H53 0.9500 ?
C54 C55 1.360(10) yes
C54 H54 0.9500 ?
C55 C56 1.388(9) yes
C55 H55 0.9500 ?
C56 C57 1.378(9) yes
C56 H56 0.9500 ?
C57 C58 1.500(8) yes
C58 O59 1.466(7) yes
C58 H58A 0.9900 ?
C58 H58B 0.9900 ?
O59 H59 0.79(6) ?

loop_
_geom_hbond_atom_site_label_D
_geom_hbond_atom_site_label_H
_geom_hbond_atom_site_label_A
_geom_hbond_distance_DH
_geom_hbond_distance_HA
_geom_hbond_distance_DA
_geom_hbond_angle_DHA
_geom_hbond_site_symmetry_A
N8 H8 O59 0.76(7) 2.14(7) 2.898(7) 173(8) .
O29 H29 O59 0.71(7) 2.17(7) 2.849(6) 161(8) .
N38 H38 O29 0.79(7) 2.01(7) 2.804(7) 174(7) .
O59 H59 O11 0.79(6) 2.07(6) 2.766(6) 148(6) 3_565

loop_
_geom_torsion_atom_site_label_1
_geom_torsion_atom_site_label_2
_geom_torsion_atom_site_label_3
_geom_torsion_atom_site_label_4
_geom_torsion
_geom_torsion_publ_flag
C6 N1 C2 C3 -0.9(9) yes
N1 C2 C3 N4 0.0(10) yes
N1 C2 C3 Cl7 177.9(5) yes
C2 C3 N4 C5 0.7(9) yes
Cl7 C3 N4 C5 -177.3(4) yes
C3 N4 C5 C6 -0.5(8) yes
C3 N4 C5 N8 178.8(5) yes
C2 N1 C6 O20 -179.7(5) yes
C2 N1 C6 C5 1.1(9) yes
N4 C5 C6 N1 -0.4(9) yes
N8 C5 C6 N1 -179.7(5) yes
N4 C5 C6 O20 -179.7(5) yes
N8 C5 C6 O20 1.1(8) yes
N4 C5 N8 S9 6.2(8) yes
C6 C5 N8 S9 -174.5(4) yes
C5 N8 S9 O11 50.7(5) yes
C5 N8 S9 O10 179.9(5) yes
C5 N8 S9 C12 -62.4(5) yes
O11 S9 C12 C13 179.7(5) yes
O10 S9 C12 C13 48.5(6) yes
N8 S9 C12 C13 -66.1(6) yes
O11 S9 C12 C17 -3.5(6) yes
O10 S9 C12 C17 -134.7(5) yes
N8 S9 C12 C17 110.7(5) yes
C17 C12 C13 C14 -0.5(10) yes
S9 C12 C13 C14 176.2(5) yes
C17 C12 C13 Cl18 -179.1(5) yes
S9 C12 C13 Cl18 -2.4(8) yes
C12 C13 C14 C15 1.7(11) yes
Cl18 C13 C14 C15 -179.7(6) yes
C12 C13 C14 Cl19 -176.9(5) yes
Cl18 C13 C14 Cl19 1.7(9) yes
C13 C14 C15 C16 -1.9(11) yes
Cl19 C14 C15 C16 176.6(6) yes
C14 C15 C16 C17 1.0(11) yes
C15 C16 C17 C12 0.1(11) yes
C13 C12 C17 C16 -0.4(10) yes
S9 C12 C17 C16 -177.3(5) yes
N1 C6 O20 C21 -5.3(8) yes
C5 C6 O20 C21 174.0(5) yes
C6 O20 C21 C22 -168.6(5) yes
O20 C21 C22 C23 102.9(6) yes
O20 C21 C22 C27 -76.9(7) yes
C27 C22 C23 C24 2.5(10) yes
C21 C22 C23 C24 -177.3(6) yes
C22 C23 C24 C25 -0.6(11) yes
C23 C24 C25 C26 -0.7(11) yes
C24 C25 C26 C27 0.2(11) yes
C25 C26 C27 C22 1.8(10) yes
C25 C26 C27 C28 -178.0(7) yes
C23 C22 C27 C26 -3.1(9) yes
C21 C22 C27 C26 176.8(6) yes
C23 C22 C27 C28 176.7(6) yes
C21 C22 C27 C28 -3.5(10) yes
C26 C27 C28 O29 -60.0(8) yes
C22 C27 C28 O29 120.3(6) yes
C36 N31 C32 C33 -1.6(10) yes
N31 C32 C33 N34 2.5(11) yes
N31 C32 C33 Cl37 -177.9(5) yes
C32 C33 N34 C35 -0.9(10) yes
Cl37 C33 N34 C35 179.5(5) yes
C33 N34 C35 N38 179.1(6) yes
C33 N34 C35 C36 -1.3(9) yes
C32 N31 C36 O50 -179.5(6) yes
C32 N31 C36 C35 -0.5(9) yes
N34 C35 C36 N31 2.1(9) yes
N38 C35 C36 N31 -178.3(6) yes
N34 C35 C36 O50 -178.9(5) yes
N38 C35 C36 O50 0.7(8) yes
N34 C35 N38 S39 3.0(8) yes
C36 C35 N38 S39 -176.6(4) yes
C35 N38 S39 O40 -177.1(5) yes
C35 N38 S39 O41 53.6(6) yes
C35 N38 S39 C42 -61.5(6) yes
O40 S39 C42 C47 -110.2(6) yes
O41 S39 C42 C47 20.0(7) yes
N38 S39 C42 C47 137.1(6) yes
O40 S39 C42 C43 68.2(7) yes
O41 S39 C42 C43 -161.6(6) yes
N38 S39 C42 C43 -44.4(7) yes
C47 C42 C43 C44 -4.6(10) yes
S39 C42 C43 C44 177.0(5) yes
C47 C42 C43 Cl48 174.1(6) yes
S39 C42 C43 Cl48 -4.3(9) yes
C42 C43 C44 C45 3.1(11) yes
Cl48 C43 C44 C45 -175.6(6) yes
C42 C43 C44 Cl49 -176.5(5) yes
Cl48 C43 C44 Cl49 4.8(8) yes
C43 C44 C45 C46 0.6(12) yes
Cl49 C44 C45 C46 -179.8(6) yes
C44 C45 C46 C47 -2.7(12) yes
C45 C46 C47 C42 1.2(13) yes
C43 C42 C47 C46 2.4(11) yes
S39 C42 C47 C46 -179.0(6) yes
N31 C36 O50 C51 -11.5(8) yes
C35 C36 O50 C51 169.5(5) yes
C36 O50 C51 C52 169.2(5) yes
O50 C51 C52 C53 111.6(6) yes
O50 C51 C52 C57 -73.9(7) yes
C57 C52 C53 C54 -1.2(10) yes
C51 C52 C53 C54 173.5(6) yes
C52 C53 C54 C55 -0.6(11) yes
C53 C54 C55 C56 1.2(12) yes
C54 C55 C56 C57 0.0(12) yes
C55 C56 C57 C52 -1.7(11) yes
C55 C56 C57 C58 178.6(7) yes
C53 C52 C57 C56 2.3(10) yes
C51 C52 C57 C56 -172.2(6) yes
C53 C52 C57 C58 -178.0(6) yes
C51 C52 C57 C58 7.5(9) yes
C56 C57 C58 O59 -83.9(7) yes
C52 C57 C58 O59 96.4(7) yes
